data_2238659
loop_
_publ_author_name
'Mereiter, Kurt'

_publ_section_title
;
 Redetermination of tamarugite, NaAl(SO~4~)~2~&#x00B7;6H~2~O
;
_journal_issue 10
_journal_name_full 'Acta Crystallographica Section E'
_journal_page_first i63
_journal_page_last i64
_journal_paper_doi 10.1107/S1600536813025154
_journal_volume 69
_journal_year 2013
_chemical_formula_iupac 'Na Al (S O4)2 , 6H2 O'
_chemical_formula_moiety 'Al H12 O6, 2(O4 S), Na '
_chemical_formula_sum 'Al H12 Na O14 S2'
_chemical_formula_weight 350.19
_chemical_name_common Tamarugite
_chemical_name_systematic
;
Sodium aluminium bis(sulfate) hexahydrate
;
_space_group_IT_number 14
_symmetry_cell_setting monoclinic
_symmetry_space_group_name_Hall '-P 2yab'
_symmetry_space_group_name_H-M 'P 1 21/a 1'
_atom_sites_solution_hydrogens difmap
_atom_sites_solution_primary direct
_atom_sites_solution_secondary difmap
_audit_creation_method SHELXL-97
_cell_angle_alpha 90.00
_cell_angle_beta 94.85(2)
_cell_angle_gamma 90.00
_cell_formula_units_Z 4
_cell_length_a 7.3847(3)
_cell_length_b 25.2814(15)
_cell_length_c 6.1097(3)
_cell_measurement_reflns_used 8192
_cell_measurement_temperature 295(2)
_cell_measurement_theta_max 30.0
_cell_measurement_theta_min 2.5
_cell_volume 1136.57(10)
_computing_cell_refinement 'SAINT (Bruker, 1999)'
_computing_data_collection 'SMART (Bruker, 1999)'
_computing_data_reduction 'SAINT (Bruker, 1999)'
_computing_molecular_graphics 'DIAMOND (Brandenburg, 2012)'
_computing_publication_material 'SHELXL97 (Sheldrick, 2008) and publCIF (Westrip, 2010)'
_computing_structure_refinement 'SHELXL97 (Sheldrick, 2008)'
_computing_structure_solution 'SHELXS97 (Sheldrick, 2008)'
_diffrn_ambient_temperature 295(2)
_diffrn_measured_fraction_theta_full 0.995
_diffrn_measured_fraction_theta_max 0.995
_diffrn_measurement_device_type 'Bruker SMART CCD'
_diffrn_measurement_method '\w and \f scans'
_diffrn_radiation_monochromator graphite
_diffrn_radiation_source 'fine-focus sealed tube'
_diffrn_radiation_type MoK\a
_diffrn_radiation_wavelength 0.71073
_diffrn_reflns_av_R_equivalents 0.0292
_diffrn_reflns_av_sigmaI/netI 0.0209
_diffrn_reflns_limit_h_max 10
_diffrn_reflns_limit_h_min -10
_diffrn_reflns_limit_k_max 35
_diffrn_reflns_limit_k_min -35
_diffrn_reflns_limit_l_max 8
_diffrn_reflns_limit_l_min -8
_diffrn_reflns_number 17967
_diffrn_reflns_theta_full 30.06
_diffrn_reflns_theta_max 30.06
_diffrn_reflns_theta_min 1.61
_exptl_absorpt_coefficient_mu 0.659
_exptl_absorpt_correction_T_max 0.88
_exptl_absorpt_correction_T_min 0.74
_exptl_absorpt_correction_type multi-scan
_exptl_absorpt_process_details '(SADABS; Bruker, 1999)'
_exptl_crystal_colour colourless
_exptl_crystal_density_diffrn 2.047
_exptl_crystal_density_method 'not measured'
_exptl_crystal_description prism
_exptl_crystal_F_000 720
_exptl_crystal_size_max 0.48
_exptl_crystal_size_mid 0.25
_exptl_crystal_size_min 0.20
_refine_diff_density_max 0.475
_refine_diff_density_min -0.362
_refine_ls_extinction_coef 0.0154(10)
_refine_ls_extinction_expression Fc^*^=kFc[1+0.001xFc^2^\l^3^/sin(2\q)]^-1/4^
_refine_ls_extinction_method SHELXL
_refine_ls_goodness_of_fit_ref 1.141
_refine_ls_hydrogen_treatment constr
_refine_ls_matrix_type full
_refine_ls_number_parameters 194
_refine_ls_number_reflns 3316
_refine_ls_number_restraints 0
_refine_ls_restrained_S_all 1.141
_refine_ls_R_factor_all 0.0339
_refine_ls_R_factor_gt 0.0250
_refine_ls_shift/su_max 0.001
_refine_ls_shift/su_mean 0.000
_refine_ls_structure_factor_coef Fsqd
_refine_ls_weighting_details 'calc w=1/[\s^2^(Fo^2^)+(0.0304P)^2^+0.1490P] where P=(Fo^2^+2Fc^2^)/3'
_refine_ls_weighting_scheme calc
_refine_ls_wR_factor_gt 0.0582
_refine_ls_wR_factor_ref 0.0612
_reflns_number_gt 2826
_reflns_number_total 3316
_reflns_threshold_expression >2sigma(I)
_cod_data_source_file pj2005.cif
_cod_data_source_block I
_cod_original_sg_symbol_Hall '-P 2yab  '
_cod_original_sg_symbol_H-M 'P 21/a '
_cod_original_formula_sum 'Al H12 Na O14 S2 '
_cod_database_code 2238659

loop_
_symmetry_equiv_pos_as_xyz
'x, y, z'
'x+1/2, -y+1/2, z'
'-x, -y, -z'
'-x-1/2, y-1/2, -z'

loop_
_atom_site_type_symbol
_atom_site_label
_atom_site_fract_x
_atom_site_fract_y
_atom_site_fract_z
_atom_site_U_iso_or_equiv
_atom_site_adp_type
_atom_site_calc_flag
_atom_site_refinement_flags
_atom_site_occupancy
_atom_site_symmetry_multiplicity
Na Na 0.61674(8) 0.05252(2) 0.19574(9) 0.02332(13) Uani d . 1 1
Al Al 0.14270(5) 0.145043(15) 0.67813(6) 0.01380(9) Uani d . 1 1
S S1 0.64309(4) 0.183070(12) 0.20951(5) 0.01517(8) Uani d . 1 1
S S2 0.70759(4) 0.020635(12) 0.75101(5) 0.01550(8) Uani d . 1 1
O O1 0.56130(13) 0.22057(4) 0.04440(16) 0.0243(2) Uani d . 1 1
O O2 0.81572(14) 0.16235(5) 0.13994(16) 0.0289(2) Uani d . 1 1
O O3 0.51612(15) 0.13940(4) 0.23679(18) 0.0278(2) Uani d . 1 1
O O4 0.68102(15) 0.21088(4) 0.42206(16) 0.0265(2) Uani d . 1 1
O O5 0.70649(14) -0.03788(4) 0.73854(17) 0.0236(2) Uani d . 1 1
O O6 0.75440(14) 0.04265(4) 0.53995(15) 0.0264(2) Uani d . 1 1
O O7 0.52218(13) 0.03764(4) 0.79589(16) 0.0223(2) Uani d . 1 1
O O8 0.83689(14) 0.03868(4) 0.93065(16) 0.0253(2) Uani d . 1 1
O O9W 0.12417(13) 0.18649(4) 0.41967(15) 0.01999(19) Uani d G 1 1
H H9A 0.0410 0.1799 0.3314 0.036(5) Uiso d G 1 1
H H9B 0.1394 0.2178 0.4205 0.060(7) Uiso d G 1 1
O O10W 0.06021(14) 0.08844(4) 0.49795(18) 0.0246(2) Uani d G 1 1
H H10A 0.1292 0.0712 0.4331 0.040(6) Uiso d G 1 1
H H10B -0.0271 0.0706 0.5143 0.048(6) Uiso d G 1 1
O O11W 0.38482(13) 0.12715(4) 0.63708(16) 0.01946(19) Uani d G 1 1
H H11A 0.4237 0.0992 0.6801 0.042(6) Uiso d G 1 1
H H11B 0.4225 0.1328 0.5204 0.040(6) Uiso d G 1 1
O O12W -0.09652(13) 0.16350(4) 0.73114(15) 0.0214(2) Uani d G 1 1
H H12A -0.1675 0.1793 0.6492 0.045(6) Uiso d G 1 1
H H12B -0.1363 0.1624 0.8489 0.047(6) Uiso d G 1 1
O O13W 0.23469(14) 0.20302(4) 0.84445(17) 0.0256(2) Uani d G 1 1
H H13A 0.3364 0.2044 0.9006 0.046(6) Uiso d G 1 1
H H13B 0.1744 0.2237 0.9058 0.047(6) Uiso d G 1 1
O O14W 0.13788(16) 0.09989(5) 0.92728(18) 0.0325(3) Uani d G 1 1
H H14A 0.2199 0.0995 1.0216 0.073(8) Uiso d G 1 1
H H14B 0.0685 0.0768 0.9525 0.18(2) Uiso d G 1 1

loop_
_atom_site_aniso_label
_atom_site_aniso_U_11
_atom_site_aniso_U_22
_atom_site_aniso_U_33
_atom_site_aniso_U_12
_atom_site_aniso_U_13
_atom_site_aniso_U_23
Na 0.0259(3) 0.0258(3) 0.0184(3) 0.0010(2) 0.0027(2) -0.0016(2)
Al 0.01271(17) 0.01541(17) 0.01329(17) 0.00230(13) 0.00115(12) 0.00043(13)
S1 0.01638(14) 0.01529(14) 0.01387(14) 0.00107(10) 0.00146(10) 0.00165(10)
S2 0.01550(14) 0.01615(14) 0.01499(14) 0.00061(11) 0.00212(10) 0.00103(10)
O1 0.0220(5) 0.0237(5) 0.0256(5) -0.0051(4) -0.0067(4) 0.0106(4)
O2 0.0211(5) 0.0454(7) 0.0203(5) 0.0096(4) 0.0034(4) -0.0031(4)
O3 0.0329(6) 0.0194(5) 0.0319(5) -0.0057(4) 0.0081(4) 0.0045(4)
O4 0.0352(6) 0.0237(5) 0.0193(5) 0.0096(4) -0.0046(4) -0.0045(4)
O5 0.0261(5) 0.0171(4) 0.0283(5) 0.0034(4) 0.0063(4) -0.0015(4)
O6 0.0256(5) 0.0366(6) 0.0171(5) -0.0108(4) 0.0021(4) 0.0051(4)
O7 0.0183(4) 0.0212(5) 0.0278(5) 0.0055(4) 0.0044(4) 0.0043(4)
O8 0.0227(5) 0.0335(6) 0.0192(5) -0.0048(4) -0.0018(4) -0.0011(4)
O9W 0.0221(5) 0.0184(5) 0.0188(5) -0.0015(4) -0.0020(4) 0.0039(3)
O10W 0.0216(5) 0.0194(5) 0.0344(6) -0.0046(4) 0.0113(4) -0.0084(4)
O11W 0.0171(4) 0.0198(5) 0.0222(5) 0.0050(3) 0.0056(4) 0.0032(4)
O12W 0.0164(4) 0.0321(5) 0.0160(4) 0.0080(4) 0.0024(3) 0.0024(4)
O13W 0.0164(5) 0.0289(5) 0.0305(5) 0.0057(4) -0.0050(4) -0.0138(4)
O14W 0.0282(6) 0.0436(7) 0.0260(5) 0.0095(5) 0.0041(4) 0.0168(5)

loop_
_atom_type_symbol
_atom_type_description
_atom_type_scat_dispersion_real
_atom_type_scat_dispersion_imag
_atom_type_scat_source
Na Na 0.0362 0.0249 'International Tables Vol C Tables 4.2.6.8 and 6.1.1.4'
Al Al 0.0645 0.0514 'International Tables Vol C Tables 4.2.6.8 and 6.1.1.4'
S S 0.1246 0.1234 'International Tables Vol C Tables 4.2.6.8 and 6.1.1.4'
O O 0.0106 0.0060 'International Tables Vol C Tables 4.2.6.8 and 6.1.1.4'
H H 0.0000 0.0000 'International Tables Vol C Tables 4.2.6.8 and 6.1.1.4'

loop_
_geom_angle_atom_site_label_1
_geom_angle_atom_site_label_2
_geom_angle_atom_site_label_3
_geom_angle_site_symmetry_1
_geom_angle_site_symmetry_3
_geom_angle
O6 Na O3 . . 97.20(4)
O6 Na O8 . 1_554 109.33(4)
O3 Na O8 . 1_554 116.48(4)
O6 Na O5 . 3_656 101.25(4)
O3 Na O5 . 3_656 78.70(4)
O8 Na O5 1_554 3_656 142.95(4)
O6 Na O7 . 3_656 91.90(4)
O3 Na O7 . 3_656 135.96(4)
O8 Na O7 1_554 3_656 100.49(4)
O5 Na O7 3_656 3_656 57.26(3)
O6 Na O7 . 1_554 161.83(5)
O3 Na O7 . 1_554 100.38(4)
O8 Na O7 1_554 1_554 58.24(3)
O5 Na O7 3_656 1_554 86.73(4)
O7 Na O7 3_656 1_554 78.62(4)
O10W Al O13W . . 176.35(5)
O10W Al O11W . . 90.20(5)
O13W Al O11W . . 87.45(5)
O10W Al O12W . . 91.56(5)
O13W Al O12W . . 90.87(5)
O11W Al O12W . . 177.69(5)
O10W Al O9W . . 86.31(5)
O13W Al O9W . . 90.96(5)
O11W Al O9W . . 91.40(5)
O12W Al O9W . . 90.21(5)
O10W Al O14W . . 89.13(6)
O13W Al O14W . . 93.76(6)
O11W Al O14W . . 92.56(5)
O12W Al O14W . . 85.98(5)
O9W Al O14W . . 173.97(5)
O3 S1 O2 . . 110.00(7)
O3 S1 O1 . . 109.42(6)
O2 S1 O1 . . 110.20(6)
O3 S1 O4 . . 109.43(6)
O2 S1 O4 . . 108.50(6)
O1 S1 O4 . . 109.27(6)
O8 S2 O6 . . 110.61(6)
O8 S2 O5 . . 110.48(6)
O6 S2 O5 . . 109.46(6)
O8 S2 O7 . . 108.94(6)
O6 S2 O7 . . 109.95(6)
O5 S2 O7 . . 107.34(6)
S1 O3 Na . . 118.86(6)
S2 O5 Na . 3_656 98.15(5)
S2 O6 Na . . 137.12(6)
S2 O7 Na . 3_656 97.25(5)
S2 O7 Na . 1_556 92.19(5)
Na O7 Na 3_656 1_556 101.38(4)
S2 O8 Na . 1_556 96.57(5)
Al O9W H9A . . 116.5
Al O9W H9B . . 122.9
H9A O9W H9B . . 108.0
Al O10W H10A . . 121.1
Al O10W H10B . . 125.6
H10A O10W H10B . . 108.0
Al O11W H11A . . 119.2
Al O11W H11B . . 118.8
H11A O11W H11B . . 108.0
Al O12W H12A . . 126.2
Al O12W H12B . . 124.6
H12A O12W H12B . . 108.0
Al O13W H13A . . 123.4
Al O13W H13B . . 125.0
H13A O13W H13B . . 108.0
Al O14W H14A . . 121.3
Al O14W H14B . . 130.3
H14A O14W H14B . . 108.0

loop_
_geom_bond_atom_site_label_1
_geom_bond_atom_site_label_2
_geom_bond_site_symmetry_2
_geom_bond_distance
_geom_bond_publ_flag
Na O6 . 2.2709(11) y
Na O3 . 2.3389(12) y
Na O8 1_554 2.4153(12) y
Na O5 3_656 2.4814(12) y
Na O7 3_656 2.5020(11) y
Na O7 1_554 2.5117(12) y
Al O10W . 1.8755(10) y
Al O13W . 1.8776(11) y
Al O11W . 1.8816(10) y
Al O12W . 1.8816(10) y
Al O9W . 1.8904(10) y
Al O14W . 1.9054(11) y
S1 O3 . 1.4671(10) y
S1 O2 . 1.4738(10) y
S1 O1 . 1.4759(10) y
S1 O4 . 1.4825(10) y
S2 O8 . 1.4653(10) y
S2 O6 . 1.4723(10) y
S2 O5 . 1.4814(10) y
S2 O7 . 1.4826(10) y
O5 Na 3_656 2.4814(12) ?
O7 Na 3_656 2.5020(11) ?
O7 Na 1_556 2.5117(12) ?
O8 Na 1_556 2.4153(12) ?
O9W H9A . 0.80 ?
O9W H9B . 0.80 ?
O10W H10A . 0.80 ?
O10W H10B . 0.80 ?
O11W H11A . 0.80 ?
O11W H11B . 0.80 ?
O12W H12A . 0.80 ?
O12W H12B . 0.80 ?
O13W H13A . 0.80 ?
O13W H13B . 0.80 ?
O14W H14A . 0.80 ?
O14W H14B . 0.80 ?

loop_
_geom_hbond_atom_site_label_D
_geom_hbond_atom_site_label_H
_geom_hbond_atom_site_label_A
_geom_hbond_site_symmetry_A
_geom_hbond_distance_DH
_geom_hbond_distance_HA
_geom_hbond_distance_DA
_geom_hbond_angle_DHA
O9W H9A O2 1_455 0.80 2.00 2.7971(15) 173.4
O9W H9B O4 2_455 0.80 1.83 2.6282(14) 178.4
O10W H10A O5 3_656 0.80 1.87 2.6665(14) 173.4
O10W H10B O6 1_455 0.80 1.78 2.5697(14) 168.7
O11W H11A O7 . 0.80 1.83 2.6315(14) 175.7
O11W H11B O3 . 0.80 1.93 2.7236(14) 174.6
O12W H12A O4 1_455 0.80 1.89 2.6787(14) 171.4
O12W H12B O2 1_456 0.80 1.84 2.6330(14) 169.4
O13W H13A O1 1_556 0.80 1.86 2.6474(14) 169.3
O13W H13B O1 2_456 0.80 1.88 2.6698(14) 171.4
O14W H14A O5 3_657 0.80 2.18 2.7478(15) 128.8
O14W H14B O8 1_455 0.80 1.96 2.7100(17) 156.3
